data_2240611
loop_
_publ_author_name
'Peppel, Tim'
'Sonneck, Marcel'
'Spannenberg, Anke'
'Wohlrab, Sebastian'

_publ_section_title
;
 Crystal structure of (<i>E</i>)-pent-2-enoic acid
;
_journal_issue 5
_journal_name_full 'Acta Crystallographica Section E'
_journal_page_first o316
_journal_paper_doi 10.1107/S2056989015007203
_journal_volume 71
_journal_year 2015
_chemical_formula_iupac 'C5 H8 O2'
_chemical_formula_moiety 'C5 H8 O2'
_chemical_formula_sum 'C5 H8 O2'
_chemical_formula_weight 100.11
_chemical_name_systematic
;
(<i>E</i>)-Pent-2-enoic acid
;
_space_group_crystal_system triclinic
_space_group_IT_number 2
_space_group_name_Hall '-P 1'
_space_group_name_H-M_alt 'P -1'
_symmetry_space_group_name_Hall '-P 1'
_symmetry_space_group_name_H-M 'P -1'
_atom_sites_solution_hydrogens mixed
_audit_creation_method SHELXL-2014
_cell_angle_alpha 67.743(2)
_cell_angle_beta 75.518(2)
_cell_angle_gamma 64.401(2)
_cell_formula_units_Z 2
_cell_length_a 6.7336(13)
_cell_length_b 6.7821(13)
_cell_length_c 7.2349(14)
_cell_measurement_reflns_used 4399
_cell_measurement_temperature 150(2)
_cell_measurement_theta_max 28.65
_cell_measurement_theta_min 3.06
_cell_volume 274.29(9)
_computing_cell_refinement
;
SAINT (Bruker, 2013)
;
_computing_data_collection
;
APEX2 (Bruker, 2014)
;
_computing_data_reduction
;
SAINT (Bruker, 2013)
;
_computing_molecular_graphics
;
SHELXL2014 (Sheldrick, 2015)
;
_computing_publication_material
;
SHELXL2014 (Sheldrick, 2015)
;
_computing_structure_refinement
;
SHELXL2014 (Sheldrick, 2015)
;
_computing_structure_solution
;
SHELXS97 (Sheldrick, 2008)
;
_diffrn_ambient_temperature 150(2)
_diffrn_detector_area_resol_mean 8.3333
_diffrn_measured_fraction_theta_full 1.000
_diffrn_measured_fraction_theta_max 1.000
_diffrn_measurement_device_type 'Bruker APEXII CCD'
_diffrn_measurement_method '\f and \w scans'
_diffrn_radiation_type MoK\a
_diffrn_radiation_wavelength 0.71073
_diffrn_reflns_av_R_equivalents 0.0255
_diffrn_reflns_limit_h_max 8
_diffrn_reflns_limit_h_min -8
_diffrn_reflns_limit_k_max 8
_diffrn_reflns_limit_k_min -8
_diffrn_reflns_limit_l_max 9
_diffrn_reflns_limit_l_min -9
_diffrn_reflns_number 7544
_diffrn_reflns_theta_full 25.242
_diffrn_reflns_theta_max 27.992
_diffrn_reflns_theta_min 3.059
_exptl_absorpt_coefficient_mu 0.093
_exptl_absorpt_correction_T_max 0.97
_exptl_absorpt_correction_T_min 0.81
_exptl_absorpt_correction_type multi-scan
_exptl_absorpt_process_details
;
(SADABS; Bruker, 2014)
;
_exptl_crystal_colour colourless
_exptl_crystal_density_diffrn 1.212
_exptl_crystal_description prism
_exptl_crystal_F_000 108
_exptl_crystal_size_max 0.506
_exptl_crystal_size_mid 0.351
_exptl_crystal_size_min 0.271
_refine_diff_density_max 0.357
_refine_diff_density_min -0.189
_refine_ls_extinction_method none
_refine_ls_goodness_of_fit_ref 1.099
_refine_ls_hydrogen_treatment mixed
_refine_ls_matrix_type full
_refine_ls_number_parameters 69
_refine_ls_number_reflns 1323
_refine_ls_number_restraints 0
_refine_ls_restrained_S_all 1.099
_refine_ls_R_factor_all 0.0460
_refine_ls_R_factor_gt 0.0370
_refine_ls_shift/su_max 0.000
_refine_ls_shift/su_mean 0.000
_refine_ls_structure_factor_coef Fsqd
_refine_ls_weighting_details 'w=1/[\s^2^(Fo^2^)+(0.0562P)^2^+0.0602P] where P=(Fo^2^+2Fc^2^)/3'
_refine_ls_weighting_scheme calc
_refine_ls_wR_factor_gt 0.1029
_refine_ls_wR_factor_ref 0.1126
_reflns_number_gt 1122
_reflns_number_total 1323
_reflns_threshold_expression I>2\s(I)
_cod_data_source_file rz5155sup1.cif
_cod_data_source_block I
_cod_database_code 2240611
_shelx_space_group_comment
;
The symmetry employed for this shelxl refinement is uniquely defined
by the following loop, which should always be used as a source of
symmetry information in preference to the above space-group names.
They are only intended as comments.
;
_shelxl_version_number 2.014

loop_
_space_group_symop_operation_xyz
'x, y, z'
'-x, -y, -z'

loop_
_atom_site_type_symbol
_atom_site_label
_atom_site_fract_x
_atom_site_fract_y
_atom_site_fract_z
_atom_site_U_iso_or_equiv
_atom_site_adp_type
_atom_site_calc_flag
_atom_site_occupancy
C C1 0.36613(18) 0.77456(19) 0.59878(16) 0.0284(3) Uani d 1
C C2 0.25933(18) 0.6065(2) 0.66526(16) 0.0295(3) Uani d 1
H H2 0.1507 0.6289 0.5893 0.035 Uiso calc 1
C C3 0.31028(18) 0.4243(2) 0.82842(16) 0.0290(3) Uani d 1
H H3 0.4190 0.4066 0.9018 0.035 Uiso calc 1
C C4 0.2111(2) 0.2446(2) 0.90640(17) 0.0323(3) Uani d 1
H H4A 0.1414 0.2401 1.0450 0.039 Uiso calc 1
H H4B 0.3320 0.0930 0.9135 0.039 Uiso calc 1
C C5 0.0389(2) 0.2791(2) 0.78294(19) 0.0372(3) Uani d 1
H H5A -0.0864 0.4244 0.7812 0.056 Uiso calc 1
H H5B -0.0133 0.1517 0.8430 0.056 Uiso calc 1
H H5C 0.1055 0.2834 0.6452 0.056 Uiso calc 1
O O1 0.30172(15) 0.93766(15) 0.42861(12) 0.0357(3) Uani d 1
O O2 0.50223(14) 0.76619(15) 0.69113(12) 0.0361(3) Uani d 1
H H1 0.376(3) 1.039(4) 0.395(3) 0.071(6) Uiso d 1

loop_
_atom_site_aniso_label
_atom_site_aniso_U_11
_atom_site_aniso_U_22
_atom_site_aniso_U_33
_atom_site_aniso_U_12
_atom_site_aniso_U_13
_atom_site_aniso_U_23
C1 0.0277(5) 0.0275(6) 0.0251(5) -0.0060(4) -0.0070(4) -0.0056(4)
C2 0.0270(5) 0.0326(6) 0.0272(5) -0.0093(5) -0.0077(4) -0.0066(4)
C3 0.0265(5) 0.0325(6) 0.0257(5) -0.0086(4) -0.0067(4) -0.0071(4)
C4 0.0321(6) 0.0332(6) 0.0267(5) -0.0121(5) -0.0087(4) -0.0010(4)
C5 0.0378(6) 0.0382(7) 0.0355(6) -0.0177(5) -0.0135(5) -0.0013(5)
O1 0.0406(5) 0.0339(5) 0.0295(4) -0.0147(4) -0.0153(3) 0.0015(3)
O2 0.0402(5) 0.0345(5) 0.0332(5) -0.0155(4) -0.0166(4) -0.0005(3)

loop_
_atom_type_symbol
_atom_type_description
_atom_type_scat_dispersion_real
_atom_type_scat_dispersion_imag
_atom_type_scat_source
C C 0.0033 0.0016 'International Tables Vol C Tables 4.2.6.8 and 6.1.1.4'
H H 0.0000 0.0000 'International Tables Vol C Tables 4.2.6.8 and 6.1.1.4'
O O 0.0106 0.0060 'International Tables Vol C Tables 4.2.6.8 and 6.1.1.4'

loop_
_geom_angle_atom_site_label_1
_geom_angle_atom_site_label_2
_geom_angle_atom_site_label_3
_geom_angle
O2 C1 O1 122.75(11)
O2 C1 C2 123.99(10)
O1 C1 C2 113.26(10)
C3 C2 C1 122.03(10)
C3 C2 H2 119.0
C1 C2 H2 119.0
C2 C3 C4 125.63(10)
C2 C3 H3 117.2
C4 C3 H3 117.2
C3 C4 C5 115.33(10)
C3 C4 H4A 108.4
C5 C4 H4A 108.4
C3 C4 H4B 108.4
C5 C4 H4B 108.4
H4A C4 H4B 107.5
C4 C5 H5A 109.5
C4 C5 H5B 109.5
H5A C5 H5B 109.5
C4 C5 H5C 109.5
H5A C5 H5C 109.5
H5B C5 H5C 109.5
C1 O1 H1 108.7(12)

loop_
_geom_bond_atom_site_label_1
_geom_bond_atom_site_label_2
_geom_bond_distance
C1 O2 1.2337(14)
C1 O1 1.3223(13)
C1 C2 1.4723(16)
C2 C3 1.3301(16)
C2 H2 0.9500
C3 C4 1.4981(16)
C3 H3 0.9500
C4 C5 1.5239(16)
C4 H4A 0.9900
C4 H4B 0.9900
C5 H5A 0.9800
C5 H5B 0.9800
C5 H5C 0.9800
O1 H1 0.95(2)

loop_
_geom_hbond_atom_site_label_D
_geom_hbond_atom_site_label_H
_geom_hbond_atom_site_label_A
_geom_hbond_site_symmetry_A
_geom_hbond_distance_DH
_geom_hbond_distance_HA
_geom_hbond_distance_DA
_geom_hbond_angle_DHA
O1 H1 O2 2_676 0.95(2) 1.69(2) 2.6322(13) 173.3(19)

loop_
_geom_torsion_atom_site_label_1
_geom_torsion_atom_site_label_2
_geom_torsion_atom_site_label_3
_geom_torsion_atom_site_label_4
_geom_torsion
O2 C1 C2 C3 -3.05(19)
O1 C1 C2 C3 176.98(11)
C1 C2 C3 C4 -179.72(10)
C2 C3 C4 C5 0.45(18)

_cod_database_fobs_code 2240611
